data_7115838
loop_
_publ_author_name
'Irene C. Cai'
'Michael I. Lipschutz'
'T. Don Tilley'

_publ_section_title
;
 A bis(amido) ligand set that supports two-coordinate chromium in the +1,
 +2, and +3 oxidation states
;
_journal_name_full Chem.Commun.
_journal_page_first 13062
_journal_paper_doi 10.1039/C4cc06615D
_journal_volume 50
_journal_year 2014
_chemical_formula_sum 'C69 H77 B Cr F21 N2 Si2'
_chemical_formula_weight 1452.32
_chemical_name_systematic
;
 ?
;
_chemical_properties_physical Air-sensitive
_space_group_IT_number 2
_symmetry_cell_setting triclinic
_symmetry_space_group_name_Hall '-P 1'
_symmetry_space_group_name_H-M 'P -1'
_atom_sites_solution_hydrogens geom
_atom_sites_solution_primary direct
_atom_sites_solution_secondary difmap
_audit_creation_method SHELXL-97
_cell_angle_alpha 67.150(3)
_cell_angle_beta 89.637(3)
_cell_angle_gamma 69.398(3)
_cell_formula_units_Z 2
_cell_length_a 13.4838(8)
_cell_length_b 15.8748(9)
_cell_length_c 18.4544(10)
_cell_measurement_reflns_used 9912
_cell_measurement_temperature 100(2)
_cell_measurement_theta_max 25.42
_cell_measurement_theta_min 2.26
_cell_volume 3368.3(4)
_computing_cell_refinement 'Bruker SAINT'
_computing_data_collection 'Bruker APEX2'
_computing_data_reduction 'Bruker SAINT'
_computing_molecular_graphics ORTEP32
_computing_publication_material WinGX
_computing_structure_refinement 'SHELXL-97 (Sheldrick, 2008)'
_computing_structure_solution SIR97
_diffrn_ambient_temperature 100(2)
_diffrn_detector_area_resol_mean 8.366
_diffrn_measured_fraction_theta_full 1.000
_diffrn_measured_fraction_theta_max 0.993
_diffrn_measurement_device_type 'Bruker APEX-II CCD'
_diffrn_measurement_method 'phi and omega scans'
_diffrn_radiation_monochromator 'QUAZAR multilayer mirrors'
_diffrn_radiation_source 'microfocus sealed tube'
_diffrn_radiation_type MoK\a
_diffrn_radiation_wavelength 0.71073
_diffrn_reflns_av_R_equivalents 0.0321
_diffrn_reflns_av_sigmaI/netI 0.0297
_diffrn_reflns_limit_h_max 15
_diffrn_reflns_limit_h_min -16
_diffrn_reflns_limit_k_max 19
_diffrn_reflns_limit_k_min -19
_diffrn_reflns_limit_l_max 22
_diffrn_reflns_limit_l_min -22
_diffrn_reflns_number 55268
_diffrn_reflns_theta_full 25.00
_diffrn_reflns_theta_max 25.45
_diffrn_reflns_theta_min 1.49
_exptl_absorpt_coefficient_mu 0.307
_exptl_absorpt_correction_T_max 0.9939
_exptl_absorpt_correction_T_min 0.9612
_exptl_absorpt_correction_type multi-scan
_exptl_absorpt_process_details SADABS
_exptl_crystal_colour red
_exptl_crystal_density_diffrn 1.432
_exptl_crystal_density_method 'not measured'
_exptl_crystal_description plate
_exptl_crystal_F_000 1502
_exptl_crystal_recrystallization_method 'Re-crystallisation from solvent: 1,2-difluorobenzene/hexamethyldisiloxane'
_exptl_crystal_size_max 0.13
_exptl_crystal_size_mid 0.06
_exptl_crystal_size_min 0.02
_refine_diff_density_max 2.339
_refine_diff_density_min -0.829
_refine_diff_density_rms 0.068
_refine_ls_extinction_method none
_refine_ls_goodness_of_fit_ref 1.032
_refine_ls_hydrogen_treatment constr
_refine_ls_matrix_type full
_refine_ls_number_parameters 897
_refine_ls_number_reflns 12395
_refine_ls_number_restraints 0
_refine_ls_restrained_S_all 1.032
_refine_ls_R_factor_all 0.0600
_refine_ls_R_factor_gt 0.0494
_refine_ls_shift/su_max 0.079
_refine_ls_shift/su_mean 0.001
_refine_ls_structure_factor_coef Fsqd
_refine_ls_weighting_details 'calc w=1/[\s^2^(Fo^2^)+(0.0524P)^2^+6.1162P] where P=(Fo^2^+2Fc^2^)/3'
_refine_ls_weighting_scheme calc
_refine_ls_wR_factor_gt 0.1204
_refine_ls_wR_factor_ref 0.1282
_reflns_number_gt 10373
_reflns_number_total 12395
_reflns_threshold_expression >2sigma(I)
_cod_data_source_file c4cc06615d2.cif
_cod_data_source_block shelxl_a
_cod_original_cell_volume 3368.3(3)
_cod_original_sg_symbol_H-M P-1
_cod_database_code 7115838

loop_
_symmetry_equiv_pos_as_xyz
'x, y, z'
'-x, -y, -z'

loop_
_atom_site_label
_atom_site_type_symbol
_atom_site_fract_x
_atom_site_fract_y
_atom_site_fract_z
_atom_site_U_iso_or_equiv
_atom_site_adp_type
_atom_site_occupancy
_atom_site_symmetry_multiplicity
_atom_site_calc_flag
_atom_site_refinement_flags
C1 C 0.88220(19) -0.49925(19) 1.08494(15) 0.0168(5) Uani 1 1 d .
C2 C 0.9207(2) -0.4896(2) 1.15236(15) 0.0194(5) Uani 1 1 d .
C3 C 0.9593(2) -0.5732(2) 1.22378(16) 0.0276(6) Uani 1 1 d .
H3 H 0.9855 -0.5679 1.2689 0.033 Uiso 1 1 calc R
C4 C 0.9607(2) -0.6640(2) 1.23119(18) 0.0324(7) Uani 1 1 d .
H4 H 0.9902 -0.7202 1.2803 0.039 Uiso 1 1 calc R
C5 C 0.9197(2) -0.6727(2) 1.16767(18) 0.0299(7) Uani 1 1 d .
H5 H 0.9191 -0.7349 1.1740 0.036 Uiso 1 1 calc R
C6 C 0.8788(2) -0.5923(2) 1.09411(16) 0.0213(6) Uani 1 1 d .
C7 C 0.8234(2) -0.6046(2) 1.02970(17) 0.0273(6) Uani 1 1 d .
H7 H 0.7988 -0.5405 0.9815 0.033 Uiso 1 1 calc R
C8 C 0.7236(3) -0.6271(3) 1.05687(19) 0.0358(7) Uani 1 1 d .
H8A H 0.7461 -0.6918 1.1020 0.054 Uiso 1 1 calc R
H8B H 0.6839 -0.6276 1.0129 0.054 Uiso 1 1 calc R
H8C H 0.6775 -0.5762 1.0730 0.054 Uiso 1 1 calc R
C9 C 0.8962(3) -0.6843(3) 1.0062(2) 0.0452(9) Uani 1 1 d .
H9A H 0.9565 -0.6670 0.9849 0.068 Uiso 1 1 calc R
H9B H 0.8557 -0.6898 0.9654 0.068 Uiso 1 1 calc R
H9C H 0.9234 -0.7476 1.0529 0.068 Uiso 1 1 calc R
C10 C 0.9142(2) -0.3914(2) 1.14986(16) 0.0220(6) Uani 1 1 d .
H10 H 0.8984 -0.3431 1.0929 0.026 Uiso 1 1 calc R
C11 C 0.8215(2) -0.3534(2) 1.19188(18) 0.0318(7) Uani 1 1 d .
H11A H 0.7558 -0.3534 1.1694 0.048 Uiso 1 1 calc R
H11B H 0.8110 -0.2860 1.1842 0.048 Uiso 1 1 calc R
H11C H 0.8383 -0.3965 1.2489 0.048 Uiso 1 1 calc R
C12 C 1.0175(2) -0.3953(2) 1.18785(19) 0.0333(7) Uani 1 1 d .
H12A H 1.0328 -0.4402 1.2444 0.050 Uiso 1 1 calc R
H12B H 1.0086 -0.3290 1.1824 0.050 Uiso 1 1 calc R
H12C H 1.0771 -0.4192 1.1611 0.050 Uiso 1 1 calc R
C13 C 0.7211(3) -0.2106(3) 0.9740(2) 0.0461(9) Uani 1 1 d .
H13 H 0.7284 -0.2386 1.0334 0.055 Uiso 1 1 calc R
C14 C 0.6083(4) -0.1296(3) 0.9446(3) 0.0673(13) Uani 1 1 d .
H14A H 0.6038 -0.0768 0.9611 0.101 Uiso 1 1 calc R
H14B H 0.5554 -0.1577 0.9675 0.101 Uiso 1 1 calc R
H14C H 0.5936 -0.1025 0.8864 0.101 Uiso 1 1 calc R
C15 C 0.8053(4) -0.1659(3) 0.9534(3) 0.0629(12) Uani 1 1 d .
H15A H 0.7981 -0.1315 0.8955 0.094 Uiso 1 1 calc R
H15B H 0.8768 -0.2184 0.9739 0.094 Uiso 1 1 calc R
H15C H 0.7956 -0.1189 0.9775 0.094 Uiso 1 1 calc R
C16 C 0.7762(3) -0.2921(2) 0.84354(17) 0.0339(7) Uani 1 1 d .
H16 H 0.8531 -0.2997 0.8469 0.041 Uiso 1 1 calc R
C17 C 0.7129(3) -0.1863(3) 0.7815(2) 0.0471(9) Uani 1 1 d .
H17A H 0.7377 -0.1782 0.7300 0.071 Uiso 1 1 calc R
H17B H 0.7243 -0.1389 0.7987 0.071 Uiso 1 1 calc R
H17C H 0.6363 -0.1745 0.7761 0.071 Uiso 1 1 calc R
C18 C 0.7701(3) -0.3691(3) 0.81495(18) 0.0394(8) Uani 1 1 d .
H18A H 0.6963 -0.3661 0.8118 0.059 Uiso 1 1 calc R
H18B H 0.8178 -0.4352 0.8525 0.059 Uiso 1 1 calc R
H18C H 0.7924 -0.3553 0.7623 0.059 Uiso 1 1 calc R
C19 C 0.6255(2) -0.3583(2) 0.96595(17) 0.0317(7) Uani 1 1 d .
H19 H 0.6482 -0.4232 0.9619 0.038 Uiso 1 1 calc R
C20 C 0.5239(3) -0.2891(3) 0.9042(2) 0.0495(10) Uani 1 1 d .
H20A H 0.4709 -0.3200 0.9131 0.074 Uiso 1 1 calc R
H20B H 0.5422 -0.2769 0.8505 0.074 Uiso 1 1 calc R
H20C H 0.4938 -0.2263 0.9096 0.074 Uiso 1 1 calc R
C21 C 0.6002(3) -0.3780(3) 1.05140(19) 0.0439(9) Uani 1 1 d .
H21A H 0.5726 -0.3156 1.0575 0.066 Uiso 1 1 calc R
H21B H 0.6658 -0.4232 1.0895 0.066 Uiso 1 1 calc R
H21C H 0.5463 -0.4079 1.0614 0.066 Uiso 1 1 calc R
C22 C 0.5007(2) -0.43420(18) 0.58615(14) 0.0149(5) Uani 1 1 d .
C23 C 0.3960(2) -0.38102(18) 0.59813(14) 0.0161(5) Uani 1 1 d .
C24 C 0.3546(2) -0.27881(19) 0.56127(15) 0.0191(5) Uani 1 1 d .
H24 H 0.2851 -0.2434 0.5689 0.023 Uiso 1 1 calc R
C25 C 0.4117(2) -0.22641(19) 0.51345(16) 0.0204(6) Uani 1 1 d .
H25 H 0.3805 -0.1563 0.4878 0.025 Uiso 1 1 calc R
C26 C 0.5134(2) -0.27653(19) 0.50343(16) 0.0215(6) Uani 1 1 d .
H26 H 0.5522 -0.2401 0.4712 0.026 Uiso 1 1 calc R
C27 C 0.5615(2) -0.38008(19) 0.53959(15) 0.0182(5) Uani 1 1 d .
C28 C 0.6811(2) -0.42861(19) 0.53856(17) 0.0219(6) Uani 1 1 d .
H28 H 0.7003 -0.5015 0.5594 0.026 Uiso 1 1 calc R
C29 C 0.7133(2) -0.3938(2) 0.45588(18) 0.0302(7) Uani 1 1 d .
H29A H 0.6741 -0.4082 0.4206 0.045 Uiso 1 1 calc R
H29B H 0.7905 -0.4284 0.4594 0.045 Uiso 1 1 calc R
H29C H 0.6960 -0.3225 0.4345 0.045 Uiso 1 1 calc R
C30 C 0.7444(2) -0.4090(2) 0.59480(17) 0.0268(6) Uani 1 1 d .
H30A H 0.7281 -0.3379 0.5747 0.040 Uiso 1 1 calc R
H30B H 0.8213 -0.4441 0.5976 0.040 Uiso 1 1 calc R
H30C H 0.7241 -0.4324 0.6480 0.040 Uiso 1 1 calc R
C31 C 0.3307(2) -0.43261(19) 0.65194(15) 0.0191(5) Uani 1 1 d .
H31 H 0.3704 -0.5055 0.6707 0.023 Uiso 1 1 calc R
C32 C 0.2200(2) -0.4055(2) 0.60859(17) 0.0249(6) Uani 1 1 d .
H32A H 0.1778 -0.3350 0.5928 0.037 Uiso 1 1 calc R
H32B H 0.1831 -0.4446 0.6441 0.037 Uiso 1 1 calc R
H32C H 0.2283 -0.4194 0.5611 0.037 Uiso 1 1 calc R
C33 C 0.3184(2) -0.4087(2) 0.72509(16) 0.0255(6) Uani 1 1 d .
H33A H 0.3894 -0.4259 0.7524 0.038 Uiso 1 1 calc R
H33B H 0.2812 -0.4468 0.7613 0.038 Uiso 1 1 calc R
H33C H 0.2766 -0.3380 0.7083 0.038 Uiso 1 1 calc R
C34 C 0.5296(2) -0.73280(19) 0.70396(17) 0.0267(6) Uani 1 1 d .
H34 H 0.5033 -0.7164 0.6477 0.032 Uiso 1 1 calc R
C35 C 0.4301(2) -0.7172(2) 0.74548(19) 0.0304(7) Uani 1 1 d .
H35A H 0.3924 -0.7576 0.7399 0.046 Uiso 1 1 calc R
H35B H 0.3824 -0.6474 0.7211 0.046 Uiso 1 1 calc R
H35C H 0.4520 -0.7368 0.8020 0.046 Uiso 1 1 calc R
C36 C 0.5997(3) -0.8441(2) 0.7412(2) 0.0462(9) Uani 1 1 d .
H36A H 0.6304 -0.8636 0.7960 0.069 Uiso 1 1 calc R
H36B H 0.6577 -0.8577 0.7100 0.069 Uiso 1 1 calc R
H36C H 0.5557 -0.8818 0.7414 0.069 Uiso 1 1 calc R
C37 C 0.7449(2) -0.7103(3) 0.6913(2) 0.0454(9) Uani 1 1 d .
H37 H 0.7619 -0.7796 0.7311 0.054 Uiso 1 1 calc R
C38 C 0.7589(2) -0.7229(2) 0.61352(17) 0.0292(7) Uani 1 1 d .
H38A H 0.7369 -0.6579 0.5689 0.044 Uiso 1 1 calc R
H38B H 0.7143 -0.7575 0.6069 0.044 Uiso 1 1 calc R
H38C H 0.8343 -0.7616 0.6148 0.044 Uiso 1 1 calc R
C39 C 0.8268(3) -0.6861(3) 0.7170(3) 0.0576(11) Uani 1 1 d .
H39A H 0.8973 -0.7328 0.7167 0.086 Uiso 1 1 calc R
H39B H 0.8206 -0.6898 0.7710 0.086 Uiso 1 1 calc R
H39C H 0.8188 -0.6189 0.6809 0.086 Uiso 1 1 calc R
C40 C 0.5851(2) -0.6145(2) 0.78686(15) 0.0215(6) Uani 1 1 d .
H40 H 0.5068 -0.5909 0.7904 0.026 Uiso 1 1 calc R
C41 C 0.6221(2) -0.5324(2) 0.78334(17) 0.0279(6) Uani 1 1 d .
H41A H 0.6048 -0.5176 0.8298 0.042 Uiso 1 1 calc R
H41B H 0.5854 -0.4730 0.7347 0.042 Uiso 1 1 calc R
H41C H 0.6997 -0.5541 0.7833 0.042 Uiso 1 1 calc R
C42 C 0.6404(2) -0.7078(2) 0.86388(16) 0.0307(7) Uani 1 1 d .
H42A H 0.7179 -0.7331 0.8634 0.046 Uiso 1 1 calc R
H42B H 0.6125 -0.7584 0.8673 0.046 Uiso 1 1 calc R
H42C H 0.6259 -0.6915 0.9099 0.046 Uiso 1 1 calc R
C43 C 0.2404(2) -0.00077(18) 0.77416(15) 0.0174(5) Uani 1 1 d .
C44 C 0.3025(2) 0.04253(18) 0.79518(15) 0.0196(5) Uani 1 1 d .
C45 C 0.3353(2) 0.0246(2) 0.87196(16) 0.0242(6) Uani 1 1 d .
C46 C 0.3088(2) -0.0424(2) 0.93420(16) 0.0273(6) Uani 1 1 d .
C47 C 0.2504(2) -0.0899(2) 0.91759(16) 0.0260(6) Uani 1 1 d .
C48 C 0.2182(2) -0.06881(19) 0.83943(16) 0.0215(6) Uani 1 1 d .
C49 C 0.1534(2) 0.14479(18) 0.62328(15) 0.0163(5) Uani 1 1 d .
C50 C 0.1393(2) 0.17631(18) 0.54084(15) 0.0181(5) Uani 1 1 d .
C51 C 0.0820(2) 0.2718(2) 0.48741(15) 0.0212(6) Uani 1 1 d .
C52 C 0.0346(2) 0.34322(19) 0.51498(17) 0.0235(6) Uani 1 1 d .
C53 C 0.0462(2) 0.31729(19) 0.59550(17) 0.0234(6) Uani 1 1 d .
C54 C 0.1043(2) 0.22004(19) 0.64743(15) 0.0189(5) Uani 1 1 d .
C55 C 0.3264(2) -0.03053(18) 0.65759(14) 0.0169(5) Uani 1 1 d .
C56 C 0.3934(2) 0.01424(19) 0.61591(15) 0.0199(5) Uani 1 1 d .
C57 C 0.4929(2) -0.0365(2) 0.60284(16) 0.0243(6) Uani 1 1 d .
C58 C 0.5309(2) -0.1376(2) 0.63051(17) 0.0262(6) Uani 1 1 d .
C59 C 0.4699(2) -0.18653(19) 0.67451(16) 0.0229(6) Uani 1 1 d .
C60 C 0.3721(2) -0.13316(19) 0.68777(15) 0.0190(5) Uani 1 1 d .
C61 C 0.1148(2) -0.01207(18) 0.66336(14) 0.0165(5) Uani 1 1 d .
C62 C 0.0190(2) 0.01433(19) 0.69347(15) 0.0193(5) Uani 1 1 d .
C63 C -0.0664(2) -0.0103(2) 0.68262(16) 0.0227(6) Uani 1 1 d .
C64 C -0.0606(2) -0.0625(2) 0.63683(16) 0.0236(6) Uani 1 1 d .
C65 C 0.0303(2) -0.08794(19) 0.60329(15) 0.0205(6) Uani 1 1 d .
C66 C 0.1141(2) -0.06191(18) 0.61618(15) 0.0174(5) Uani 1 1 d .
C67 C 1.0328(6) -0.9714(5) 1.0503(3) 0.102(2) Uani 1 1 d .
C68 C 1.0185(5) -0.9172(5) 0.9691(3) 0.0931(18) Uani 1 1 d .
C69 C 0.9857(5) -0.9450(5) 0.9189(3) 0.0923(19) Uani 1 1 d .
H69 H 0.9754 -0.9076 0.8630 0.111 Uiso 1 1 calc R
N1 N 0.86139(16) -0.42282(15) 1.00634(12) 0.0169(4) Uani 1 1 d .
N2 N 0.53901(16) -0.53859(15) 0.60848(12) 0.0152(4) Uani 1 1 d .
Si1 Si 0.74315(6) -0.31892(6) 0.94736(4) 0.02176(17) Uani 1 1 d .
Si2 Si 0.60041(6) -0.64672(5) 0.69830(4) 0.01704(16) Uani 1 1 d .
Cr1 Cr 1.0000 -0.5000 1.0000 0.01721(14) Uani 1 2 d S
Cr2 Cr 0.5000 -0.5000 0.5000 0.01709(14) Uani 1 2 d S
B1 B 0.2094(2) 0.0252(2) 0.67957(17) 0.0168(6) Uani 1 1 d .
F1 F 0.31728(12) -0.18674(10) 0.73306(9) 0.0241(3) Uani 1 1 d .
F2 F 0.50733(13) -0.28618(11) 0.70442(10) 0.0301(4) Uani 1 1 d .
F3 F 0.62651(14) -0.18777(14) 0.61600(12) 0.0383(4) Uani 1 1 d .
F4 F 0.55337(13) 0.01275(13) 0.56209(10) 0.0330(4) Uani 1 1 d .
F5 F 0.36285(12) 0.11399(11) 0.58457(9) 0.0239(3) Uani 1 1 d .
F6 F 0.19839(12) -0.08848(11) 0.57865(9) 0.0231(3) Uani 1 1 d .
F7 F 0.03789(13) -0.13863(12) 0.55785(9) 0.0275(4) Uani 1 1 d .
F8 F -0.14222(14) -0.08835(14) 0.62663(10) 0.0337(4) Uani 1 1 d .
F9 F -0.15431(13) 0.01545(14) 0.71625(10) 0.0347(4) Uani 1 1 d .
F10 F 0.00677(12) 0.06721(12) 0.73775(9) 0.0248(3) Uani 1 1 d .
F11 F 0.18258(13) 0.10972(11) 0.50973(9) 0.0244(3) Uani 1 1 d .
F12 F 0.07210(14) 0.29669(12) 0.40843(9) 0.0305(4) Uani 1 1 d .
F13 F -0.02173(14) 0.43704(11) 0.46360(10) 0.0350(4) Uani 1 1 d .
F14 F 0.00124(14) 0.38650(12) 0.62361(11) 0.0365(4) Uani 1 1 d .
F15 F 0.10944(12) 0.20229(11) 0.72532(9) 0.0242(3) Uani 1 1 d .
F16 F 0.33298(13) 0.10804(11) 0.73696(9) 0.0243(3) Uani 1 1 d .
F17 F 0.39252(15) 0.07225(12) 0.88665(10) 0.0343(4) Uani 1 1 d .
F18 F 0.33977(16) -0.06143(13) 1.00985(9) 0.0389(5) Uani 1 1 d .
F19 F 0.22363(16) -0.15594(13) 0.97724(9) 0.0394(5) Uani 1 1 d .
F20 F 0.16085(14) -0.11997(12) 0.83006(9) 0.0299(4) Uani 1 1 d .
F21 F 1.0360(11) -0.8385(6) 0.9397(4) 0.187(6) Uani 0.50 1 d P
F22 F 1.0646(12) -0.9420(7) 1.0997(4) 0.200(6) Uani 0.50 1 d P

loop_
_atom_site_aniso_label
_atom_site_aniso_U_11
_atom_site_aniso_U_22
_atom_site_aniso_U_33
_atom_site_aniso_U_23
_atom_site_aniso_U_13
_atom_site_aniso_U_12
C1 0.0124(12) 0.0204(13) 0.0150(12) -0.0050(10) 0.0025(9) -0.0057(10)
C2 0.0141(12) 0.0256(14) 0.0173(13) -0.0072(11) 0.0031(10) -0.0079(11)
C3 0.0276(15) 0.0334(16) 0.0173(13) -0.0046(12) -0.0023(11) -0.0128(13)
C4 0.0345(17) 0.0279(16) 0.0237(15) 0.0006(12) -0.0031(13) -0.0119(13)
C5 0.0302(16) 0.0218(14) 0.0336(16) -0.0067(13) 0.0020(13) -0.0105(12)
C6 0.0179(13) 0.0240(14) 0.0236(14) -0.0100(11) 0.0058(11) -0.0095(11)
C7 0.0345(16) 0.0346(16) 0.0251(15) -0.0146(13) 0.0105(12) -0.0244(14)
C8 0.0378(18) 0.0452(19) 0.0311(16) -0.0118(15) 0.0062(14) -0.0276(16)
C9 0.060(2) 0.053(2) 0.055(2) -0.0379(19) 0.0361(19) -0.0405(19)
C10 0.0230(14) 0.0254(14) 0.0188(13) -0.0107(11) 0.0027(11) -0.0087(12)
C11 0.0328(16) 0.0382(17) 0.0275(15) -0.0183(14) 0.0094(13) -0.0116(14)
C12 0.0314(16) 0.0370(17) 0.0400(18) -0.0226(15) 0.0008(14) -0.0151(14)
C13 0.041(2) 0.0325(18) 0.051(2) -0.0185(16) -0.0126(16) 0.0035(15)
C14 0.063(3) 0.052(2) 0.059(3) -0.030(2) -0.018(2) 0.017(2)
C15 0.075(3) 0.037(2) 0.065(3) -0.018(2) -0.021(2) -0.011(2)
C16 0.0309(16) 0.0393(18) 0.0199(14) -0.0070(13) 0.0049(12) -0.0064(14)
C17 0.053(2) 0.049(2) 0.0283(17) -0.0038(16) -0.0031(16) -0.0205(18)
C18 0.0329(17) 0.052(2) 0.0216(15) -0.0159(15) 0.0019(13) -0.0028(15)
C19 0.0185(14) 0.0420(18) 0.0263(15) -0.0093(14) 0.0025(12) -0.0072(13)
C20 0.0217(16) 0.070(3) 0.042(2) -0.0096(19) -0.0023(14) -0.0157(17)
C21 0.0248(16) 0.068(2) 0.0326(18) -0.0170(17) 0.0145(14) -0.0149(16)
C22 0.0193(13) 0.0141(12) 0.0125(12) -0.0051(10) -0.0006(10) -0.0079(10)
C23 0.0178(12) 0.0187(13) 0.0149(12) -0.0091(10) 0.0019(10) -0.0079(10)
C24 0.0189(13) 0.0178(13) 0.0228(13) -0.0116(11) 0.0032(10) -0.0059(11)
C25 0.0256(14) 0.0134(12) 0.0228(14) -0.0074(11) 0.0011(11) -0.0078(11)
C26 0.0263(14) 0.0170(13) 0.0257(14) -0.0087(11) 0.0075(11) -0.0136(11)
C27 0.0196(13) 0.0180(13) 0.0206(13) -0.0097(11) 0.0043(10) -0.0093(11)
C28 0.0197(13) 0.0168(13) 0.0322(15) -0.0111(12) 0.0087(11) -0.0091(11)
C29 0.0261(15) 0.0366(17) 0.0349(16) -0.0196(14) 0.0117(13) -0.0145(13)
C30 0.0213(14) 0.0278(15) 0.0318(16) -0.0112(13) 0.0050(12) -0.0110(12)
C31 0.0193(13) 0.0178(13) 0.0205(13) -0.0069(11) 0.0051(10) -0.0084(11)
C32 0.0238(14) 0.0279(15) 0.0266(15) -0.0093(12) 0.0054(11) -0.0159(12)
C33 0.0245(14) 0.0316(15) 0.0218(14) -0.0111(12) 0.0070(11) -0.0122(12)
C34 0.0395(17) 0.0146(13) 0.0248(14) -0.0064(11) 0.0087(12) -0.0109(12)
C35 0.0332(16) 0.0202(14) 0.0386(17) -0.0099(13) 0.0105(13) -0.0135(13)
C36 0.054(2) 0.0176(15) 0.059(2) -0.0101(15) 0.0280(18) -0.0113(15)
C37 0.0196(15) 0.075(3) 0.0289(17) -0.0280(18) -0.0020(13) 0.0038(16)
C38 0.0255(15) 0.0311(16) 0.0236(15) -0.0105(13) 0.0059(12) -0.0032(13)
C39 0.036(2) 0.076(3) 0.069(3) -0.042(2) 0.0084(19) -0.017(2)
C40 0.0194(13) 0.0230(14) 0.0163(13) -0.0073(11) 0.0008(10) -0.0022(11)
C41 0.0308(16) 0.0292(15) 0.0238(14) -0.0150(13) 0.0000(12) -0.0067(13)
C42 0.0307(16) 0.0357(17) 0.0173(14) -0.0052(13) 0.0010(12) -0.0096(13)
C43 0.0205(13) 0.0136(12) 0.0156(12) -0.0049(10) -0.0003(10) -0.0048(10)
C44 0.0233(14) 0.0148(12) 0.0165(13) -0.0023(10) 0.0008(10) -0.0074(11)
C45 0.0307(15) 0.0194(13) 0.0239(14) -0.0088(12) -0.0041(12) -0.0112(12)
C46 0.0391(17) 0.0226(14) 0.0146(13) -0.0037(11) -0.0076(12) -0.0097(13)
C47 0.0372(16) 0.0192(13) 0.0157(13) 0.0015(11) -0.0009(12) -0.0138(12)
C48 0.0280(14) 0.0160(13) 0.0196(13) -0.0035(11) -0.0030(11) -0.0114(11)
C49 0.0164(12) 0.0147(12) 0.0186(13) -0.0048(10) -0.0004(10) -0.0090(10)
C50 0.0190(13) 0.0171(13) 0.0194(13) -0.0075(11) -0.0004(10) -0.0080(11)
C51 0.0241(14) 0.0223(14) 0.0151(13) -0.0010(11) -0.0044(10) -0.0137(12)
C52 0.0193(13) 0.0117(12) 0.0310(15) 0.0000(11) -0.0076(11) -0.0062(11)
C53 0.0207(14) 0.0162(13) 0.0340(16) -0.0116(12) 0.0014(12) -0.0063(11)
C54 0.0202(13) 0.0186(13) 0.0191(13) -0.0078(11) 0.0022(10) -0.0088(11)
C55 0.0202(13) 0.0167(12) 0.0144(12) -0.0071(10) -0.0011(10) -0.0068(11)
C56 0.0247(14) 0.0166(13) 0.0185(13) -0.0069(11) 0.0003(11) -0.0082(11)
C57 0.0265(15) 0.0314(15) 0.0227(14) -0.0135(12) 0.0080(11) -0.0170(13)
C58 0.0195(14) 0.0307(15) 0.0322(16) -0.0213(13) 0.0031(12) -0.0043(12)
C59 0.0237(14) 0.0163(13) 0.0271(14) -0.0109(11) -0.0054(11) -0.0034(11)
C60 0.0221(13) 0.0173(13) 0.0188(13) -0.0065(11) -0.0004(10) -0.0098(11)
C61 0.0206(13) 0.0124(12) 0.0135(12) -0.0020(10) -0.0011(10) -0.0066(10)
C62 0.0253(14) 0.0202(13) 0.0146(12) -0.0075(11) 0.0022(10) -0.0108(11)
C63 0.0224(14) 0.0267(14) 0.0209(13) -0.0088(12) 0.0065(11) -0.0127(12)
C64 0.0253(14) 0.0260(14) 0.0223(14) -0.0069(12) -0.0004(11) -0.0161(12)
C65 0.0273(14) 0.0165(13) 0.0188(13) -0.0078(11) -0.0004(11) -0.0089(11)
C66 0.0192(13) 0.0128(12) 0.0172(12) -0.0045(10) 0.0006(10) -0.0047(10)
C67 0.143(6) 0.100(5) 0.047(3) -0.022(3) 0.023(3) -0.036(4)
C68 0.124(5) 0.090(4) 0.060(3) -0.038(3) 0.033(3) -0.027(4)
C69 0.124(5) 0.094(4) 0.048(3) -0.039(3) 0.027(3) -0.017(4)
N1 0.0168(10) 0.0191(11) 0.0142(10) -0.0067(9) 0.0029(8) -0.0064(9)
N2 0.0176(10) 0.0143(10) 0.0154(10) -0.0058(8) 0.0017(8) -0.0081(9)
Si1 0.0185(4) 0.0241(4) 0.0155(4) -0.0059(3) 0.0014(3) -0.0024(3)
Si2 0.0171(3) 0.0150(3) 0.0140(3) -0.0037(3) 0.0013(3) -0.0030(3)
Cr1 0.0146(3) 0.0194(3) 0.0162(3) -0.0066(2) 0.0050(2) -0.0059(2)
Cr2 0.0262(3) 0.0118(3) 0.0130(3) -0.0044(2) -0.0005(2) -0.0076(2)
B1 0.0221(15) 0.0148(14) 0.0153(14) -0.0064(11) 0.0019(11) -0.0088(12)
F1 0.0260(8) 0.0150(7) 0.0280(8) -0.0038(6) -0.0003(7) -0.0098(6)
F2 0.0287(9) 0.0166(8) 0.0406(10) -0.0136(7) -0.0058(7) -0.0013(7)
F3 0.0269(9) 0.0423(11) 0.0532(12) -0.0323(9) 0.0115(8) -0.0074(8)
F4 0.0321(9) 0.0407(10) 0.0381(10) -0.0201(8) 0.0178(8) -0.0228(8)
F5 0.0291(8) 0.0177(8) 0.0263(8) -0.0065(6) 0.0068(7) -0.0134(7)
F6 0.0211(8) 0.0242(8) 0.0297(8) -0.0181(7) 0.0042(6) -0.0072(7)
F7 0.0334(9) 0.0294(9) 0.0313(9) -0.0202(7) 0.0026(7) -0.0163(7)
F8 0.0335(9) 0.0499(11) 0.0353(9) -0.0219(9) 0.0079(8) -0.0305(9)
F9 0.0278(9) 0.0538(11) 0.0387(10) -0.0277(9) 0.0168(8) -0.0243(8)
F10 0.0274(8) 0.0337(9) 0.0244(8) -0.0195(7) 0.0092(7) -0.0157(7)
F11 0.0345(9) 0.0225(8) 0.0166(7) -0.0096(6) 0.0002(6) -0.0096(7)
F12 0.0412(10) 0.0279(9) 0.0158(8) 0.0011(7) -0.0083(7) -0.0166(8)
F13 0.0341(9) 0.0150(8) 0.0404(10) 0.0006(7) -0.0146(8) -0.0050(7)
F14 0.0393(10) 0.0194(8) 0.0458(11) -0.0181(8) 0.0024(8) -0.0004(7)
F15 0.0302(9) 0.0226(8) 0.0214(8) -0.0126(7) 0.0048(7) -0.0078(7)
F16 0.0322(9) 0.0250(8) 0.0203(8) -0.0069(7) 0.0021(7) -0.0186(7)
F17 0.0512(11) 0.0301(9) 0.0262(9) -0.0086(7) -0.0092(8) -0.0238(8)
F18 0.0660(13) 0.0341(10) 0.0144(8) -0.0029(7) -0.0102(8) -0.0241(9)
F19 0.0624(12) 0.0373(10) 0.0159(8) 0.0039(7) -0.0029(8) -0.0326(9)
F20 0.0454(10) 0.0264(9) 0.0198(8) -0.0001(7) -0.0033(7) -0.0262(8)
F21 0.448(18) 0.093(5) 0.065(4) -0.031(4) 0.081(7) -0.155(9)
F22 0.49(2) 0.154(8) 0.054(4) -0.061(5) 0.077(7) -0.210(11)

loop_
_atom_type_symbol
_atom_type_description
_atom_type_scat_dispersion_real
_atom_type_scat_dispersion_imag
_atom_type_scat_source
C C 0.0033 0.0016 'International Tables Vol C Tables 4.2.6.8 and 6.1.1.4'
H H 0.0000 0.0000 'International Tables Vol C Tables 4.2.6.8 and 6.1.1.4'
N N 0.0061 0.0033 'International Tables Vol C Tables 4.2.6.8 and 6.1.1.4'
Si Si 0.0817 0.0704 'International Tables Vol C Tables 4.2.6.8 and 6.1.1.4'
Cr Cr 0.3209 0.6236 'International Tables Vol C Tables 4.2.6.8 and 6.1.1.4'
B B 0.0013 0.0007 'International Tables Vol C Tables 4.2.6.8 and 6.1.1.4'
F F 0.0171 0.0103 'International Tables Vol C Tables 4.2.6.8 and 6.1.1.4'

loop_
_geom_angle_atom_site_label_1
_geom_angle_atom_site_label_2
_geom_angle_atom_site_label_3
_geom_angle
_geom_angle_site_symmetry_1
_geom_angle_site_symmetry_3
N1 C1 C2 121.2(2) . .
N1 C1 C6 118.6(2) . .
C2 C1 C6 119.6(2) . .
N1 C1 Cr1 56.73(12) . .
C2 C1 Cr1 110.87(17) . .
C6 C1 Cr1 94.41(16) . .
C3 C2 C1 118.1(2) . .
C3 C2 C10 119.3(2) . .
C1 C2 C10 122.5(2) . .
C4 C3 C2 122.0(3) . .
C4 C3 H3 119.0 . .
C2 C3 H3 119.0 . .
C5 C4 C3 120.1(3) . .
C5 C4 H4 119.9 . .
C3 C4 H4 119.9 . .
C4 C5 C6 121.4(3) . .
C4 C5 H5 119.3 . .
C6 C5 H5 119.3 . .
C5 C6 C1 118.6(2) . .
C5 C6 C7 118.3(2) . .
C1 C6 C7 122.8(2) . .
C9 C7 C6 113.2(3) . .
C9 C7 C8 109.7(3) . .
C6 C7 C8 110.0(2) . .
C9 C7 H7 107.9 . .
C6 C7 H7 107.9 . .
C8 C7 H7 107.9 . .
C7 C8 H8A 109.5 . .
C7 C8 H8B 109.5 . .
H8A C8 H8B 109.5 . .
C7 C8 H8C 109.5 . .
H8A C8 H8C 109.5 . .
H8B C8 H8C 109.5 . .
C7 C9 H9A 109.5 . .
C7 C9 H9B 109.5 . .
H9A C9 H9B 109.5 . .
C7 C9 H9C 109.5 . .
H9A C9 H9C 109.5 . .
H9B C9 H9C 109.5 . .
C2 C10 C11 109.3(2) . .
C2 C10 C12 113.8(2) . .
C11 C10 C12 109.0(2) . .
C2 C10 H10 108.2 . .
C11 C10 H10 108.2 . .
C12 C10 H10 108.2 . .
C10 C11 H11A 109.5 . .
C10 C11 H11B 109.5 . .
H11A C11 H11B 109.5 . .
C10 C11 H11C 109.5 . .
H11A C11 H11C 109.5 . .
H11B C11 H11C 109.5 . .
C10 C12 H12A 109.5 . .
C10 C12 H12B 109.5 . .
H12A C12 H12B 109.5 . .
C10 C12 H12C 109.5 . .
H12A C12 H12C 109.5 . .
H12B C12 H12C 109.5 . .
C15 C13 C14 110.5(3) . .
C15 C13 Si1 114.7(3) . .
C14 C13 Si1 114.9(3) . .
C15 C13 H13 105.2 . .
C14 C13 H13 105.2 . .
Si1 C13 H13 105.2 . .
C13 C14 H14A 109.5 . .
C13 C14 H14B 109.5 . .
H14A C14 H14B 109.5 . .
C13 C14 H14C 109.5 . .
H14A C14 H14C 109.5 . .
H14B C14 H14C 109.5 . .
C13 C15 H15A 109.5 . .
C13 C15 H15B 109.5 . .
H15A C15 H15B 109.5 . .
C13 C15 H15C 109.5 . .
H15A C15 H15C 109.5 . .
H15B C15 H15C 109.5 . .
C18 C16 C17 111.3(3) . .
C18 C16 Si1 111.8(2) . .
C17 C16 Si1 115.2(2) . .
C18 C16 H16 106.0 . .
C17 C16 H16 106.0 . .
Si1 C16 H16 106.0 . .
C16 C17 H17A 109.5 . .
C16 C17 H17B 109.5 . .
H17A C17 H17B 109.5 . .
C16 C17 H17C 109.5 . .
H17A C17 H17C 109.5 . .
H17B C17 H17C 109.5 . .
C16 C18 H18A 109.5 . .
C16 C18 H18B 109.5 . .
H18A C18 H18B 109.5 . .
C16 C18 H18C 109.5 . .
H18A C18 H18C 109.5 . .
H18B C18 H18C 109.5 . .
C20 C19 C21 111.1(3) . .
C20 C19 Si1 114.8(2) . .
C21 C19 Si1 111.9(2) . .
C20 C19 H19 106.1 . .
C21 C19 H19 106.1 . .
Si1 C19 H19 106.1 . .
C19 C20 H20A 109.5 . .
C19 C20 H20B 109.5 . .
H20A C20 H20B 109.5 . .
C19 C20 H20C 109.5 . .
H20A C20 H20C 109.5 . .
H20B C20 H20C 109.5 . .
C19 C21 H21A 109.5 . .
C19 C21 H21B 109.5 . .
H21A C21 H21B 109.5 . .
C19 C21 H21C 109.5 . .
H21A C21 H21C 109.5 . .
H21B C21 H21C 109.5 . .
N2 C22 C23 121.4(2) . .
N2 C22 C27 118.6(2) . .
C23 C22 C27 119.2(2) . .
N2 C22 Cr2 56.84(11) . .
C23 C22 Cr2 114.15(16) . .
C27 C22 Cr2 90.60(15) . .
C24 C23 C22 118.8(2) . .
C24 C23 C31 118.8(2) . .
C22 C23 C31 122.3(2) . .
C23 C24 C25 122.0(2) . .
C23 C24 H24 119.0 . .
C25 C24 H24 119.0 . .
C26 C25 C24 119.7(2) . .
C26 C25 H25 120.2 . .
C24 C25 H25 120.2 . .
C25 C26 C27 121.7(2) . .
C25 C26 H26 119.1 . .
C27 C26 H26 119.1 . .
C26 C27 C22 118.5(2) . .
C26 C27 C28 118.1(2) . .
C22 C27 C28 122.7(2) . .
C29 C28 C27 113.7(2) . .
C29 C28 C30 109.9(2) . .
C27 C28 C30 108.9(2) . .
C29 C28 H28 108.1 . .
C27 C28 H28 108.1 . .
C30 C28 H28 108.1 . .
C28 C29 H29A 109.5 . .
C28 C29 H29B 109.5 . .
H29A C29 H29B 109.5 . .
C28 C29 H29C 109.5 . .
H29A C29 H29C 109.5 . .
H29B C29 H29C 109.5 . .
C28 C30 H30A 109.5 . .
C28 C30 H30B 109.5 . .
H30A C30 H30B 109.5 . .
C28 C30 H30C 109.5 . .
H30A C30 H30C 109.5 . .
H30B C30 H30C 109.5 . .
C23 C31 C33 110.5(2) . .
C23 C31 C32 112.3(2) . .
C33 C31 C32 109.8(2) . .
C23 C31 H31 108.0 . .
C33 C31 H31 108.0 . .
C32 C31 H31 108.0 . .
C31 C32 H32A 109.5 . .
C31 C32 H32B 109.5 . .
H32A C32 H32B 109.5 . .
C31 C32 H32C 109.5 . .
H32A C32 H32C 109.5 . .
H32B C32 H32C 109.5 . .
C31 C33 H33A 109.5 . .
C31 C33 H33B 109.5 . .
H33A C33 H33B 109.5 . .
C31 C33 H33C 109.5 . .
H33A C33 H33C 109.5 . .
H33B C33 H33C 109.5 . .
C35 C34 C36 107.8(2) . .
C35 C34 Si2 114.01(19) . .
C36 C34 Si2 116.0(2) . .
C35 C34 H34 106.1 . .
C36 C34 H34 106.1 . .
Si2 C34 H34 106.1 . .
C34 C35 H35A 109.5 . .
C34 C35 H35B 109.5 . .
H35A C35 H35B 109.5 . .
C34 C35 H35C 109.5 . .
H35A C35 H35C 109.5 . .
H35B C35 H35C 109.5 . .
C34 C36 H36A 109.5 . .
C34 C36 H36B 109.5 . .
H36A C36 H36B 109.5 . .
C34 C36 H36C 109.5 . .
H36A C36 H36C 109.5 . .
H36B C36 H36C 109.5 . .
C39 C37 C38 113.4(3) . .
C39 C37 Si2 120.7(3) . .
C38 C37 Si2 112.6(2) . .
C39 C37 H37 102.3 . .
C38 C37 H37 102.3 . .
Si2 C37 H37 102.3 . .
C37 C38 H38A 109.5 . .
C37 C38 H38B 109.5 . .
H38A C38 H38B 109.5 . .
C37 C38 H38C 109.5 . .
H38A C38 H38C 109.5 . .
H38B C38 H38C 109.5 . .
C37 C39 H39A 109.5 . .
C37 C39 H39B 109.5 . .
H39A C39 H39B 109.5 . .
C37 C39 H39C 109.5 . .
H39A C39 H39C 109.5 . .
H39B C39 H39C 109.5 . .
C41 C40 C42 110.1(2) . .
C41 C40 Si2 116.20(19) . .
C42 C40 Si2 110.18(19) . .
C41 C40 H40 106.6 . .
C42 C40 H40 106.6 . .
Si2 C40 H40 106.6 . .
C40 C41 H41A 109.5 . .
C40 C41 H41B 109.5 . .
H41A C41 H41B 109.5 . .
C40 C41 H41C 109.5 . .
H41A C41 H41C 109.5 . .
H41B C41 H41C 109.5 . .
C40 C42 H42A 109.5 . .
C40 C42 H42B 109.5 . .
H42A C42 H42B 109.5 . .
C40 C42 H42C 109.5 . .
H42A C42 H42C 109.5 . .
H42B C42 H42C 109.5 . .
C48 C43 C44 112.9(2) . .
C48 C43 B1 127.3(2) . .
C44 C43 B1 119.7(2) . .
F16 C44 C45 116.3(2) . .
F16 C44 C43 119.0(2) . .
C45 C44 C43 124.7(2) . .
F17 C45 C44 120.7(2) . .
F17 C45 C46 119.9(2) . .
C44 C45 C46 119.5(2) . .
F18 C46 C47 120.6(3) . .
F18 C46 C45 120.8(2) . .
C47 C46 C45 118.7(2) . .
F19 C47 C46 120.0(2) . .
F19 C47 C48 120.1(2) . .
C46 C47 C48 119.9(2) . .
F20 C48 C47 114.8(2) . .
F20 C48 C43 120.9(2) . .
C47 C48 C43 124.3(2) . .
C54 C49 C50 113.3(2) . .
C54 C49 B1 127.6(2) . .
C50 C49 B1 118.5(2) . .
F11 C50 C51 116.3(2) . .
F11 C50 C49 119.1(2) . .
C51 C50 C49 124.6(2) . .
F12 C51 C52 119.4(2) . .
F12 C51 C50 121.1(2) . .
C52 C51 C50 119.5(2) . .
F13 C52 C53 120.8(3) . .
F13 C52 C51 120.3(3) . .
C53 C52 C51 118.9(2) . .
F14 C53 C52 119.8(2) . .
F14 C53 C54 120.4(3) . .
C52 C53 C54 119.9(2) . .
F15 C54 C49 121.1(2) . .
F15 C54 C53 115.0(2) . .
C49 C54 C53 123.9(2) . .
C56 C55 C60 112.9(2) . .
C56 C55 B1 126.5(2) . .
C60 C55 B1 120.3(2) . .
F5 C56 C57 115.2(2) . .
F5 C56 C55 120.7(2) . .
C57 C56 C55 124.0(2) . .
F4 C57 C58 119.6(2) . .
F4 C57 C56 120.3(2) . .
C58 C57 C56 120.1(3) . .
F3 C58 C57 120.7(3) . .
F3 C58 C59 120.6(3) . .
C57 C58 C59 118.6(3) . .
F2 C59 C60 121.1(2) . .
F2 C59 C58 119.6(2) . .
C60 C59 C58 119.3(2) . .
F1 C60 C59 116.0(2) . .
F1 C60 C55 119.2(2) . .
C59 C60 C55 124.8(2) . .
C66 C61 C62 112.8(2) . .
C66 C61 B1 127.4(2) . .
C62 C61 B1 119.5(2) . .
F10 C62 C63 115.9(2) . .
F10 C62 C61 119.2(2) . .
C63 C62 C61 124.9(2) . .
F9 C63 C62 120.8(2) . .
F9 C63 C64 120.0(2) . .
C62 C63 C64 119.2(3) . .
F8 C64 C65 121.3(2) . .
F8 C64 C63 120.0(3) . .
C65 C64 C63 118.7(2) . .
F7 C65 C64 120.0(2) . .
F7 C65 C66 120.0(2) . .
C64 C65 C66 120.0(2) . .
F6 C66 C65 115.0(2) . .
F6 C66 C61 120.8(2) . .
C65 C66 C61 124.2(2) . .
F22 C67 C69 117.7(6) . 2_737
F22 C67 C68 120.6(7) . .
C69 C67 C68 121.6(6) 2_737 .
F21 C68 C69 116.6(6) . .
F21 C68 C67 122.0(7) . .
C69 C68 C67 121.4(6) . .
C68 C69 C67 117.0(6) . 2_737
C68 C69 H69 121.5 . .
C67 C69 H69 121.5 2_737 .
C1 N1 Si1 133.12(17) . .
C1 N1 Cr1 83.48(14) . .
Si1 N1 Cr1 142.58(12) . .
C22 N2 Si2 135.58(17) . .
C22 N2 Cr2 83.24(13) . .
Si2 N2 Cr2 141.09(12) . .
N1 Si1 C16 102.05(12) . .
N1 Si1 C19 108.02(12) . .
C16 Si1 C19 113.70(14) . .
N1 Si1 C13 111.08(13) . .
C16 Si1 C13 111.59(17) . .
C19 Si1 C13 110.09(16) . .
N2 Si2 C40 110.55(11) . .
N2 Si2 C37 109.39(14) . .
C40 Si2 C37 112.39(13) . .
N2 Si2 C34 106.27(11) . .
C40 Si2 C34 110.68(13) . .
C37 Si2 C34 107.33(16) . .
N1 Cr1 N1 180.000(1) 2_747 .
N1 Cr1 C1 140.21(9) 2_747 .
N1 Cr1 C1 39.79(9) . .
N1 Cr1 C1 39.79(9) 2_747 2_747
N1 Cr1 C1 140.21(9) . 2_747
C1 Cr1 C1 180.000(1) . 2_747
N2 Cr2 N2 180.0 2_646 .
N2 Cr2 C22 140.08(9) 2_646 .
N2 Cr2 C22 39.92(9) . .
N2 Cr2 C22 39.92(9) 2_646 2_646
N2 Cr2 C22 140.08(9) . 2_646
C22 Cr2 C22 180.0 . 2_646
C43 B1 C49 113.4(2) . .
C43 B1 C55 101.9(2) . .
C49 B1 C55 114.1(2) . .
C43 B1 C61 113.3(2) . .
C49 B1 C61 100.90(19) . .
C55 B1 C61 113.8(2) . .

loop_
_geom_bond_atom_site_label_1
_geom_bond_atom_site_label_2
_geom_bond_distance
_geom_bond_site_symmetry_2
C1 N1 1.433(3) .
C1 C2 1.433(4) .
C1 C6 1.438(4) .
C1 Cr1 2.225(2) .
C2 C3 1.390(4) .
C2 C10 1.513(4) .
C3 C4 1.387(4) .
C3 H3 0.9500 .
C4 C5 1.374(4) .
C4 H4 0.9500 .
C5 C6 1.394(4) .
C5 H5 0.9500 .
C6 C7 1.517(4) .
C7 C9 1.517(4) .
C7 C8 1.543(4) .
C7 H7 1.0000 .
C8 H8A 0.9800 .
C8 H8B 0.9800 .
C8 H8C 0.9800 .
C9 H9A 0.9800 .
C9 H9B 0.9800 .
C9 H9C 0.9800 .
C10 C11 1.532(4) .
C10 C12 1.534(4) .
C10 H10 1.0000 .
C11 H11A 0.9800 .
C11 H11B 0.9800 .
C11 H11C 0.9800 .
C12 H12A 0.9800 .
C12 H12B 0.9800 .
C12 H12C 0.9800 .
C13 C15 1.513(6) .
C13 C14 1.535(5) .
C13 Si1 1.892(4) .
C13 H13 1.0000 .
C14 H14A 0.9800 .
C14 H14B 0.9800 .
C14 H14C 0.9800 .
C15 H15A 0.9800 .
C15 H15B 0.9800 .
C15 H15C 0.9800 .
C16 C18 1.533(5) .
C16 C17 1.540(4) .
C16 Si1 1.882(3) .
C16 H16 1.0000 .
C17 H17A 0.9800 .
C17 H17B 0.9800 .
C17 H17C 0.9800 .
C18 H18A 0.9800 .
C18 H18B 0.9800 .
C18 H18C 0.9800 .
C19 C20 1.540(4) .
C19 C21 1.544(4) .
C19 Si1 1.883(3) .
C19 H19 1.0000 .
C20 H20A 0.9800 .
C20 H20B 0.9800 .
C20 H20C 0.9800 .
C21 H21A 0.9800 .
C21 H21B 0.9800 .
C21 H21C 0.9800 .
C22 N2 1.433(3) .
C22 C23 1.434(4) .
C22 C27 1.436(3) .
C22 Cr2 2.217(2) .
C23 C24 1.385(4) .
C23 C31 1.516(3) .
C24 C25 1.391(4) .
C24 H24 0.9500 .
C25 C26 1.376(4) .
C25 H25 0.9500 .
C26 C27 1.404(4) .
C26 H26 0.9500 .
C27 C28 1.526(4) .
C28 C29 1.526(4) .
C28 C30 1.533(4) .
C28 H28 1.0000 .
C29 H29A 0.9800 .
C29 H29B 0.9800 .
C29 H29C 0.9800 .
C30 H30A 0.9800 .
C30 H30B 0.9800 .
C30 H30C 0.9800 .
C31 C33 1.531(4) .
C31 C32 1.532(4) .
C31 H31 1.0000 .
C32 H32A 0.9800 .
C32 H32B 0.9800 .
C32 H32C 0.9800 .
C33 H33A 0.9800 .
C33 H33B 0.9800 .
C33 H33C 0.9800 .
C34 C35 1.532(4) .
C34 C36 1.542(4) .
C34 Si2 1.896(3) .
C34 H34 1.0000 .
C35 H35A 0.9800 .
C35 H35B 0.9800 .
C35 H35C 0.9800 .
C36 H36A 0.9800 .
C36 H36B 0.9800 .
C36 H36C 0.9800 .
C37 C39 1.428(5) .
C37 C38 1.526(4) .
C37 Si2 1.883(3) .
C37 H37 1.0000 .
C38 H38A 0.9800 .
C38 H38B 0.9800 .
C38 H38C 0.9800 .
C39 H39A 0.9800 .
C39 H39B 0.9800 .
C39 H39C 0.9800 .
C40 C41 1.530(4) .
C40 C42 1.540(4) .
C40 Si2 1.883(3) .
C40 H40 1.0000 .
C41 H41A 0.9800 .
C41 H41B 0.9800 .
C41 H41C 0.9800 .
C42 H42A 0.9800 .
C42 H42B 0.9800 .
C42 H42C 0.9800 .
C43 C48 1.385(4) .
C43 C44 1.393(4) .
C43 B1 1.649(4) .
C44 F16 1.354(3) .
C44 C45 1.375(4) .
C45 F17 1.347(3) .
C45 C46 1.376(4) .
C46 F18 1.344(3) .
C46 C47 1.371(4) .
C47 F19 1.344(3) .
C47 C48 1.383(4) .
C48 F20 1.357(3) .
C49 C54 1.385(4) .
C49 C50 1.395(4) .
C49 B1 1.650(4) .
C50 F11 1.349(3) .
C50 C51 1.376(4) .
C51 F12 1.348(3) .
C51 C52 1.373(4) .
C52 F13 1.346(3) .
C52 C53 1.373(4) .
C53 F14 1.347(3) .
C53 C54 1.387(4) .
C54 F15 1.350(3) .
C55 C56 1.389(4) .
C55 C60 1.392(4) .
C55 B1 1.651(4) .
C56 F5 1.358(3) .
C56 C57 1.376(4) .
C57 F4 1.351(3) .
C57 C58 1.373(4) .
C58 F3 1.344(3) .
C58 C59 1.376(4) .
C59 F2 1.351(3) .
C59 C60 1.374(4) .
C60 F1 1.361(3) .
C61 C66 1.387(4) .
C61 C62 1.394(4) .
C61 B1 1.656(4) .
C62 F10 1.354(3) .
C62 C63 1.378(4) .
C63 F9 1.344(3) .
C63 C64 1.380(4) .
C64 F8 1.340(3) .
C64 C65 1.372(4) .
C65 F7 1.351(3) .
C65 C66 1.383(4) .
C66 F6 1.353(3) .
C67 F22 1.308(10) .
C67 C69 1.338(9) 2_737
C67 C68 1.381(7) .
C68 F21 1.260(9) .
C68 C69 1.309(8) .
C69 C67 1.338(9) 2_737
C69 H69 0.9500 .
N1 Si1 1.796(2) .
N1 Cr1 1.872(2) .
N2 Si2 1.785(2) .
N2 Cr2 1.869(2) .
Cr1 N1 1.872(2) 2_747
Cr1 C1 2.225(2) 2_747
Cr2 N2 1.869(2) 2_646
Cr2 C22 2.217(2) 2_646
